data_1527088
loop_
_publ_author_name
'Antsyshkina, A.S.'
'Porai-Koshits, M.A.'
'Minacheva, L.Kh.'
'Ivanova, V.G.'
'Lavrov, A.V.'

_publ_section_title
;
 Structure of crystals of strontium ultraphosphate Sr2 P6 O17
;
_journal_name_full
;
Koordinatsionnaya Khimiya (= Coordination Chemistry (USSR))
;
_journal_page_first 448
_journal_page_last 454
_journal_volume 4
_journal_year 1978
_chemical_formula_sum 'O17 P6 Sr2'
_chemical_name_systematic 'Sr2 (P6 O17)'
_space_group_IT_number 4
_symmetry_space_group_name_Hall 'P 2c'
_symmetry_space_group_name_H-M 'P 1 1 21'
_cell_angle_alpha 90
_cell_angle_beta 90
_cell_angle_gamma 105.26
_cell_formula_units_Z 2
_cell_length_a 7.158
_cell_length_b 7.172
_cell_length_c 13.025
_cell_volume 645.090
_citation_journal_id_ASTM KOKHDC
_cod_data_source_file Antsyshkina_KOKHDC_1978_857.cif
_cod_data_source_block O17P6Sr2
_cod_original_cell_volume 645.0905
_cod_original_sg_symbol_Hall 'P 2yb (z,x,y)'
_cod_database_code 1527088

loop_
_symmetry_equiv_pos_as_xyz
x,y,z
-x,-y,z+1/2

loop_
_atom_site_label
_atom_site_type_symbol
_atom_site_fract_x
_atom_site_fract_y
_atom_site_fract_z
_atom_site_occupancy
_atom_site_U_iso_or_equiv
P3 P+5 0.2358 0.5217 0.258 1 0.0
P4 P+5 -0.0138 0.3969 0.4399 1 0.0
O7 O-2 0.2533 0.7211 0.2142 1 0.0
O14 O-2 0.4793 0.5781 0.5234 1 0.0
P2 P+5 0.2578 0.9446 0.226 1 0.0
O8 O-2 0.4481 0.5162 0.2824 1 0.0
O2 O-2 0.1659 0.9207 0.5238 1 0.0
O15 O-2 0.353 0.2911 0.6424 1 0.0
O1 O-2 0.3648 1.2362 0.4543 1 0.0
O6 O-2 0.4408 1.062 0.1978 1 0.0
O11 O-2 -0.0719 0.1959 0.3995 1 0.0
O5 O-2 0.0874 0.971 0.1672 1 0.0
Sr2 Sr+2 0.1938 0.88 0.7149 1 0.0
O13 O-2 0.1206 0.3911 0.534 1 0.0
O16 O-2 0.2362 0.5415 0.7379 1 0.0
O12 O-2 -0.1467 0.512 0.47 1 0.0
P5 P+5 0.3417 0.385 0.5369 1 0.0
P6 P+5 0.3302 0.3833 0.7507 1 0.0
P1 P+5 0.3175 1.0011 0.4474 1 0.0
O10 O-2 0.1512 0.5286 0.366 1 0.0
O9 O-2 0.1437 0.3645 0.1925 1 0.0
O3 O-2 0.5076 0.9573 0.4418 1 0.0
Sr1 Sr+2 0.7858 0.83 0.5006 1 0.0
O4 O-2 0.2186 0.9647 0.3425 1 0.0
O17 O-2 0.257 0.215 0.8161 1 0.0
